data_7239396
loop_
_publ_author_name
'Huang, Feihu'
'Feng, Guoqiang'

_publ_section_title
;
 Highly selective and controllable pyrophosphate induced
 anthracene-excimer formation in water
;
_journal_issue 1
_journal_name_full 'RSC Adv.'
_journal_page_first 484
_journal_paper_doi 10.1039/C3RA45681A
_journal_volume 4
_journal_year 2014
_chemical_formula_sum 'C23 H26 Cl N4 O6 Zn'
_chemical_formula_weight 555.30
_space_group_IT_number 14
_space_group_name_Hall '-P 2yn'
_space_group_name_H-M_alt 'P 1 21/n 1'
_symmetry_cell_setting monoclinic
_symmetry_space_group_name_H-M 'P 1 21/n 1'
_atom_sites_solution_hydrogens geom
_atom_sites_solution_primary direct
_atom_sites_solution_secondary difmap
_audit_creation_method SHELXL-97
_cell_angle_alpha 90.00
_cell_angle_beta 92.436(2)
_cell_angle_gamma 90.00
_cell_formula_units_Z 4
_cell_length_a 14.6762(14)
_cell_length_b 8.8145(8)
_cell_length_c 17.7485(16)
_cell_measurement_reflns_used 3218
_cell_measurement_temperature 100(2)
_cell_measurement_theta_max 25.70
_cell_measurement_theta_min 2.30
_cell_volume 2293.9(4)
_computing_cell_refinement 'Bruker SAINT'
_computing_data_collection 'Bruker APEX2'
_computing_data_reduction 'Bruker SAINT'
_computing_molecular_graphics 'Bruker SHELXTL'
_computing_publication_material 'Bruker SHELXTL'
_computing_structure_refinement 'SHELXL-97 (Sheldrick, 2008)'
_computing_structure_solution 'SHELXS-97 (Sheldrick, 2008)'
_diffrn_ambient_temperature 100(2)
_diffrn_measured_fraction_theta_full 0.996
_diffrn_measured_fraction_theta_max 0.996
_diffrn_measurement_device_type 'Bruker APEX-II CCD'
_diffrn_measurement_method '\f and \w scans'
_diffrn_radiation_monochromator graphite
_diffrn_radiation_source 'fine-focus sealed tube'
_diffrn_radiation_type MoK\a
_diffrn_radiation_wavelength 0.71073
_diffrn_reflns_av_R_equivalents 0.0465
_diffrn_reflns_av_sigmaI/netI 0.0462
_diffrn_reflns_limit_h_max 18
_diffrn_reflns_limit_h_min -18
_diffrn_reflns_limit_k_max 10
_diffrn_reflns_limit_k_min -10
_diffrn_reflns_limit_l_max 21
_diffrn_reflns_limit_l_min -19
_diffrn_reflns_number 15921
_diffrn_reflns_theta_full 26.00
_diffrn_reflns_theta_max 26.00
_diffrn_reflns_theta_min 1.76
_exptl_absorpt_coefficient_mu 1.237
_exptl_crystal_colour yellow
_exptl_crystal_density_diffrn 1.608
_exptl_crystal_density_method 'not measured'
_exptl_crystal_F_000 1148
_exptl_crystal_size_max 0.16
_exptl_crystal_size_mid 0.12
_exptl_crystal_size_min 0.10
_refine_diff_density_max 0.834
_refine_diff_density_min -0.465
_refine_diff_density_rms 0.123
_refine_ls_extinction_coef 0.0030(6)
_refine_ls_extinction_expression Fc^*^=kFc[1+0.001xFc^2^\l^3^/sin(2\q)]^-1/4^
_refine_ls_extinction_method SHELXL
_refine_ls_goodness_of_fit_ref 1.092
_refine_ls_hydrogen_treatment mixed
_refine_ls_matrix_type full
_refine_ls_number_parameters 334
_refine_ls_number_reflns 4489
_refine_ls_number_restraints 10
_refine_ls_restrained_S_all 1.095
_refine_ls_R_factor_all 0.0591
_refine_ls_R_factor_gt 0.0402
_refine_ls_shift/su_max 0.019
_refine_ls_shift/su_mean 0.023
_refine_ls_structure_factor_coef Fsqd
_refine_ls_weighting_details 'calc w=1/[\s^2^(Fo^2^)+(0.0668P)^2^+0.4650P] where P=(Fo^2^+2Fc^2^)/3'
_refine_ls_weighting_scheme calc
_refine_ls_wR_factor_gt 0.1055
_refine_ls_wR_factor_ref 0.1194
_reflns_number_gt 3471
_reflns_number_total 4489
_reflns_threshold_expression >2sigma(I)
_cod_data_source_file c3ra45681a.txt
_cod_data_source_block mo_111219a_0m
_cod_depositor_comments
;
The following automatic conversions were performed:

data item '_symmetry_cell_setting' value 'Monoclinic' was changed to
'monoclinic' in accordance with the
/home/saulius/struct/COD-crude-data/automatic-downloads/DataCite-retrospective/RSC/depositions/lib/dictionaries/cif_core.dic
dictionary named 'cif_core.dic' version 2.4.2 last updated on
2011-04-26.

Automatic conversion script
Id: cif_fix_values 6909 2019-04-08 15:41:33Z antanas 
;
_cod_original_sg_symbol_H-M P2(1)/n
_cod_database_code 7239396

loop_
_symmetry_equiv_pos_as_xyz
'x, y, z'
'-x+1/2, y+1/2, -z+1/2'
'-x, -y, -z'
'x-1/2, -y-1/2, z-1/2'

loop_
_atom_site_label
_atom_site_type_symbol
_atom_site_fract_x
_atom_site_fract_y
_atom_site_fract_z
_atom_site_U_iso_or_equiv
_atom_site_adp_type
_atom_site_occupancy
_atom_site_symmetry_multiplicity
_atom_site_calc_flag
_atom_site_refinement_flags
_atom_site_disorder_assembly
_atom_site_disorder_group
Zn1 Zn 0.68062(2) 0.84952(4) 0.92061(2) 0.01622(14) Uani 1 1 d . . .
C1 C 0.9075(2) 0.8854(4) 0.86764(19) 0.0178(7) Uani 1 1 d . . .
H1 H 0.8709 0.7968 0.8701 0.021 Uiso 1 1 calc R . .
C2 C 0.9153(2) 0.9555(4) 0.80033(19) 0.0213(7) Uani 1 1 d . . .
H2A H 0.8850 0.9150 0.7565 0.026 Uiso 1 1 calc R . .
C3 C 0.9685(2) 1.0891(4) 0.7950(2) 0.0230(7) Uani 1 1 d . . .
H3 H 0.9721 1.1403 0.7481 0.028 Uiso 1 1 calc R . .
C4 C 1.0144(2) 1.1433(4) 0.85739(19) 0.0184(7) Uani 1 1 d . . .
H4 H 1.0510 1.2314 0.8528 0.022 Uiso 1 1 calc R . .
C5 C 1.00954(19) 1.0730(4) 0.92966(18) 0.0157(7) Uani 1 1 d . . .
C6 C 0.95281(18) 0.9405(3) 0.93517(17) 0.0142(6) Uani 1 1 d . . .
C7 C 0.94218(19) 0.8712(3) 1.00552(18) 0.0143(6) Uani 1 1 d . . .
C8 C 0.8774(2) 0.7371(4) 1.01318(18) 0.0166(7) Uani 1 1 d . . .
H8A H 0.8785 0.6751 0.9667 0.020 Uiso 1 1 calc R . .
H8B H 0.9000 0.6729 1.0557 0.020 Uiso 1 1 calc R . .
C9 C 0.7709(2) 0.9180(4) 1.07349(17) 0.0152(6) Uani 1 1 d . . .
H9A H 0.8182 0.9172 1.1150 0.018 Uiso 1 1 calc R . .
H9B H 0.7103 0.9187 1.0959 0.018 Uiso 1 1 calc R . .
C10 C 0.78168(19) 1.0573(4) 1.02561(18) 0.0157(7) Uani 1 1 d . . .
C11 C 0.8308(2) 1.1830(4) 1.0503(2) 0.0195(7) Uani 1 1 d . . .
H11 H 0.8542 1.1895 1.1010 0.023 Uiso 1 1 calc R . .
C12 C 0.8454(2) 1.2995(4) 0.9994(2) 0.0235(8) Uani 1 1 d . . .
H12 H 0.8797 1.3864 1.0148 0.028 Uiso 1 1 calc R . .
C13 C 0.8097(2) 1.2884(4) 0.9265(2) 0.0213(7) Uani 1 1 d . . .
H13 H 0.8209 1.3655 0.8906 0.026 Uiso 1 1 calc R . .
C14 C 0.7573(2) 1.1626(4) 0.90627(18) 0.0174(7) Uani 1 1 d . . .
C15 C 0.7133(2) 1.1448(4) 0.8289(2) 0.0228(7) Uani 1 1 d . . .
H15A H 0.6562 1.2047 0.8249 0.027 Uiso 1 1 calc R . .
H15B H 0.7548 1.1829 0.7906 0.027 Uiso 1 1 calc R . .
C16 C 0.7350(2) 0.6499(4) 1.05906(19) 0.0184(7) Uani 1 1 d . . .
H16A H 0.7576 0.6374 1.1121 0.022 Uiso 1 1 calc R . .
H16B H 0.7515 0.5574 1.0311 0.022 Uiso 1 1 calc R . .
C17 C 0.6329(2) 0.6656(4) 1.05691(19) 0.0175(7) Uani 1 1 d . . .
C18 C 0.5798(2) 0.5877(4) 1.10637(19) 0.0221(7) Uani 1 1 d . . .
H18 H 0.6073 0.5313 1.1469 0.027 Uiso 1 1 calc R . .
C19 C 0.4859(2) 0.5929(4) 1.0961(2) 0.0256(8) Uani 1 1 d . . .
H19 H 0.4483 0.5378 1.1287 0.031 Uiso 1 1 calc R . .
C20 C 0.4476(2) 0.6781(4) 1.0386(2) 0.0243(8) Uani 1 1 d . . .
H20 H 0.3832 0.6814 1.0301 0.029 Uiso 1 1 calc R . .
C21 C 0.5043(2) 0.7597(4) 0.99275(19) 0.0199(7) Uani 1 1 d . . .
C22 C 0.4669(2) 0.8579(4) 0.9298(2) 0.0238(8) Uani 1 1 d . . .
H22A H 0.4335 0.7948 0.8917 0.029 Uiso 1 1 calc R . .
H22B H 0.4239 0.9330 0.9496 0.029 Uiso 1 1 calc R . .
Cl1 Cl 0.70767(5) 0.63221(9) 0.85764(4) 0.0209(2) Uani 1 1 d . . .
N1 N 0.74339(16) 1.0493(3) 0.95555(15) 0.0150(6) Uani 1 1 d . . .
N2 N 0.78009(16) 0.7813(3) 1.02619(14) 0.0139(6) Uani 1 1 d . . .
N3 N 0.59516(16) 0.7521(3) 1.00186(14) 0.0165(6) Uani 1 1 d . . .
N4 N 0.0136(2) 0.5354(4) 0.7912(2) 0.0356(8) Uani 1 1 d . . .
O1 O 0.69362(15) 0.9889(3) 0.81541(13) 0.0231(5) Uani 1 1 d D . .
H1A H 0.661(2) 0.976(5) 0.7771(14) 0.035 Uiso 1 1 d D . .
O2 O 0.53986(15) 0.9338(3) 0.89618(14) 0.0289(6) Uani 1 1 d D . .
H2 H 0.520(3) 0.963(5) 0.8544(12) 0.043 Uiso 1 1 d D . .
O3 O -0.0655(2) 0.4938(3) 0.80151(17) 0.0432(7) Uani 1 1 d . . .
O4 O 0.0704(2) 0.5488(4) 0.84412(17) 0.0516(9) Uani 1 1 d . . .
O5 O 0.0365(2) 0.5702(5) 0.72494(18) 0.0593(10) Uani 1 1 d . . .
C23 C 0.2306(6) 0.1792(11) 0.7182(6) 0.073(3) Uani 0.730(6) 1 d PDU A 1
H23A H 0.2352 0.0740 0.7359 0.110 Uiso 0.730(6) 1 calc PR A 1
H23B H 0.2369 0.1821 0.6635 0.110 Uiso 0.730(6) 1 calc PR A 1
H23C H 0.1712 0.2210 0.7305 0.110 Uiso 0.730(6) 1 calc PR A 1
O6 O 0.3030(3) 0.2693(6) 0.7551(3) 0.0611(15) Uani 0.730(6) 1 d PD A 1
H6 H 0.3537 0.2408 0.7401 0.092 Uiso 0.730(6) 1 calc PR A 1
C23' C 0.246(2) 0.1010(19) 0.7287(18) 0.073(3) Uani 0.270(6) 1 d PD A 2
H23D H 0.2954 0.0808 0.7666 0.110 Uiso 0.270(6) 1 calc PR A 2
H23E H 0.2654 0.0671 0.6792 0.110 Uiso 0.270(6) 1 calc PR A 2
H23F H 0.1914 0.0461 0.7420 0.110 Uiso 0.270(6) 1 calc PR A 2
O6' O 0.2276(10) 0.2628(18) 0.7262(9) 0.0611(15) Uani 0.270(6) 1 d PD A 2
H6' H 0.1713 0.2772 0.7294 0.092 Uiso 0.270(6) 1 calc PR A 2

loop_
_atom_site_aniso_label
_atom_site_aniso_U_11
_atom_site_aniso_U_22
_atom_site_aniso_U_33
_atom_site_aniso_U_23
_atom_site_aniso_U_13
_atom_site_aniso_U_12
Zn1 0.0132(2) 0.0175(2) 0.0180(2) -0.00006(16) 0.00166(13) -0.00134(15)
C1 0.0125(14) 0.0187(17) 0.0225(18) -0.0034(14) 0.0038(12) -0.0037(12)
C2 0.0181(16) 0.0270(19) 0.0185(18) -0.0035(15) -0.0001(13) -0.0035(14)
C3 0.0220(17) 0.0244(18) 0.0227(18) 0.0029(15) 0.0020(14) -0.0017(14)
C4 0.0118(14) 0.0183(17) 0.0252(18) 0.0042(14) 0.0017(12) -0.0035(13)
C5 0.0093(14) 0.0156(16) 0.0224(17) 0.0011(14) 0.0015(12) 0.0007(12)
C6 0.0088(13) 0.0134(15) 0.0204(17) -0.0002(13) 0.0005(11) 0.0028(12)
C7 0.0096(14) 0.0124(15) 0.0211(17) 0.0010(13) 0.0010(12) 0.0013(11)
C8 0.0124(14) 0.0148(16) 0.0226(17) 0.0002(14) 0.0013(12) 0.0005(12)
C9 0.0117(14) 0.0158(16) 0.0180(16) -0.0002(13) 0.0010(12) -0.0015(12)
C10 0.0113(14) 0.0154(16) 0.0205(17) 0.0004(13) 0.0024(12) 0.0021(12)
C11 0.0178(15) 0.0150(17) 0.0260(18) -0.0018(14) 0.0040(13) 0.0018(13)
C12 0.0183(16) 0.0150(17) 0.038(2) -0.0033(15) 0.0055(15) 0.0009(13)
C13 0.0232(17) 0.0120(16) 0.030(2) 0.0048(14) 0.0106(14) 0.0032(13)
C14 0.0182(15) 0.0138(16) 0.0210(17) 0.0044(14) 0.0086(13) 0.0048(13)
C15 0.0255(17) 0.0192(17) 0.0240(18) 0.0012(15) 0.0029(14) 0.0045(14)
C16 0.0170(15) 0.0157(16) 0.0226(17) 0.0039(14) 0.0023(13) -0.0040(13)
C17 0.0173(15) 0.0126(16) 0.0227(17) -0.0049(14) 0.0035(13) -0.0041(13)
C18 0.0257(17) 0.0192(17) 0.0217(18) -0.0008(15) 0.0035(14) -0.0065(14)
C19 0.0237(18) 0.0267(19) 0.027(2) -0.0044(16) 0.0140(15) -0.0097(15)
C20 0.0159(16) 0.026(2) 0.031(2) -0.0092(16) 0.0076(14) -0.0041(14)
C21 0.0166(15) 0.0184(17) 0.0249(18) -0.0095(14) 0.0039(13) -0.0037(13)
C22 0.0122(15) 0.0294(19) 0.030(2) -0.0028(16) 0.0007(13) -0.0011(14)
Cl1 0.0207(4) 0.0212(4) 0.0210(4) -0.0025(3) 0.0027(3) -0.0027(3)
N1 0.0118(12) 0.0149(13) 0.0187(14) 0.0014(11) 0.0046(10) 0.0030(10)
N2 0.0107(12) 0.0122(13) 0.0188(14) 0.0010(11) 0.0019(10) -0.0012(10)
N3 0.0120(12) 0.0186(14) 0.0190(14) -0.0045(12) 0.0039(10) -0.0041(11)
N4 0.042(2) 0.0244(17) 0.039(2) 0.0030(15) -0.0144(16) 0.0004(15)
O1 0.0240(13) 0.0258(13) 0.0191(13) 0.0022(11) -0.0024(10) -0.0020(10)
O2 0.0174(12) 0.0423(16) 0.0272(14) 0.0117(13) 0.0022(10) 0.0024(11)
O3 0.0444(17) 0.0453(18) 0.0390(17) 0.0134(14) -0.0093(13) -0.0128(14)
O4 0.062(2) 0.0429(19) 0.0472(19) 0.0036(15) -0.0337(15) -0.0092(16)
O5 0.0461(18) 0.097(3) 0.0347(19) -0.0118(19) -0.0019(14) -0.0205(19)
C23 0.072(5) 0.080(7) 0.069(5) 0.007(6) 0.009(4) -0.027(6)
O6 0.044(2) 0.089(4) 0.050(3) -0.025(3) -0.004(2) -0.003(3)
C23' 0.072(5) 0.080(7) 0.069(5) 0.007(6) 0.009(4) -0.027(6)
O6' 0.044(2) 0.089(4) 0.050(3) -0.025(3) -0.004(2) -0.003(3)

loop_
_atom_type_symbol
_atom_type_description
_atom_type_scat_dispersion_real
_atom_type_scat_dispersion_imag
_atom_type_scat_source
C C 0.0033 0.0016 'International Tables Vol C Tables 4.2.6.8 and 6.1.1.4'
H H 0.0000 0.0000 'International Tables Vol C Tables 4.2.6.8 and 6.1.1.4'
N N 0.0061 0.0033 'International Tables Vol C Tables 4.2.6.8 and 6.1.1.4'
O O 0.0106 0.0060 'International Tables Vol C Tables 4.2.6.8 and 6.1.1.4'
Zn Zn 0.2839 1.4301 'International Tables Vol C Tables 4.2.6.8 and 6.1.1.4'
Cl Cl 0.1484 0.1585 'International Tables Vol C Tables 4.2.6.8 and 6.1.1.4'

loop_
_geom_angle_atom_site_label_1
_geom_angle_atom_site_label_2
_geom_angle_atom_site_label_3
_geom_angle
_geom_angle_site_symmetry_1
_geom_angle_site_symmetry_3
N1 Zn1 N3 114.02(10) . .
N1 Zn1 O2 99.93(10) . .
N3 Zn1 O2 72.39(9) . .
N1 Zn1 O1 74.45(9) . .
N3 Zn1 O1 148.70(9) . .
O2 Zn1 O1 76.49(9) . .
N1 Zn1 Cl1 141.57(7) . .
N3 Zn1 Cl1 96.54(8) . .
O2 Zn1 Cl1 111.61(8) . .
O1 Zn1 Cl1 91.69(7) . .
N1 Zn1 N2 74.40(9) . .
N3 Zn1 N2 74.16(9) . .
O2 Zn1 N2 139.94(9) . .
O1 Zn1 N2 135.54(8) . .
Cl1 Zn1 N2 93.44(7) . .
C2 C1 C6 122.0(3) . .
C2 C1 H1 119.0 . .
C6 C1 H1 119.0 . .
C1 C2 C3 120.4(3) . .
C1 C2 H2A 119.8 . .
C3 C2 H2A 119.8 . .
C4 C3 C2 119.5(3) . .
C4 C3 H3 120.3 . .
C2 C3 H3 120.3 . .
C3 C4 C5 122.5(3) . .
C3 C4 H4 118.7 . .
C5 C4 H4 118.7 . .
C7 C5 C4 122.5(3) 3_777 .
C7 C5 C6 119.9(3) 3_777 .
C4 C5 C6 117.6(3) . .
C7 C6 C1 122.1(3) . .
C7 C6 C5 120.0(3) . .
C1 C6 C5 117.9(3) . .
C6 C7 C5 120.1(3) . 3_777
C6 C7 C8 120.6(3) . .
C5 C7 C8 119.3(3) 3_777 .
N2 C8 C7 114.3(2) . .
N2 C8 H8A 108.7 . .
C7 C8 H8A 108.7 . .
N2 C8 H8B 108.7 . .
C7 C8 H8B 108.7 . .
H8A C8 H8B 107.6 . .
N2 C9 C10 109.3(2) . .
N2 C9 H9A 109.8 . .
C10 C9 H9A 109.8 . .
N2 C9 H9B 109.8 . .
C10 C9 H9B 109.8 . .
H9A C9 H9B 108.3 . .
N1 C10 C11 121.8(3) . .
N1 C10 C9 115.4(3) . .
C11 C10 C9 122.7(3) . .
C10 C11 C12 118.6(3) . .
C10 C11 H11 120.7 . .
C12 C11 H11 120.7 . .
C13 C12 C11 119.6(3) . .
C13 C12 H12 120.2 . .
C11 C12 H12 120.2 . .
C12 C13 C14 118.9(3) . .
C12 C13 H13 120.5 . .
C14 C13 H13 120.5 . .
N1 C14 C13 121.4(3) . .
N1 C14 C15 116.4(3) . .
C13 C14 C15 122.2(3) . .
O1 C15 C14 109.3(3) . .
O1 C15 H15A 109.8 . .
C14 C15 H15A 109.8 . .
O1 C15 H15B 109.8 . .
C14 C15 H15B 109.8 . .
H15A C15 H15B 108.3 . .
N2 C16 C17 112.5(3) . .
N2 C16 H16A 109.1 . .
C17 C16 H16A 109.1 . .
N2 C16 H16B 109.1 . .
C17 C16 H16B 109.1 . .
H16A C16 H16B 107.8 . .
N3 C17 C18 121.3(3) . .
N3 C17 C16 116.8(3) . .
C18 C17 C16 121.8(3) . .
C17 C18 C19 119.0(3) . .
C17 C18 H18 120.5 . .
C19 C18 H18 120.5 . .
C20 C19 C18 119.5(3) . .
C20 C19 H19 120.2 . .
C18 C19 H19 120.2 . .
C19 C20 C21 118.9(3) . .
C19 C20 H20 120.6 . .
C21 C20 H20 120.6 . .
N3 C21 C20 121.5(3) . .
N3 C21 C22 116.7(3) . .
C20 C21 C22 121.8(3) . .
O2 C22 C21 109.1(3) . .
O2 C22 H22A 109.9 . .
C21 C22 H22A 109.9 . .
O2 C22 H22B 109.8 . .
C21 C22 H22B 109.9 . .
H22A C22 H22B 108.3 . .
C10 N1 C14 119.5(3) . .
C10 N1 Zn1 119.0(2) . .
C14 N1 Zn1 120.9(2) . .
C16 N2 C9 111.4(2) . .
C16 N2 C8 107.6(2) . .
C9 N2 C8 114.1(2) . .
C16 N2 Zn1 103.78(18) . .
C9 N2 Zn1 99.92(17) . .
C8 N2 Zn1 119.57(19) . .
C21 N3 C17 119.7(3) . .
C21 N3 Zn1 120.7(2) . .
C17 N3 Zn1 119.1(2) . .
O4 N4 O3 121.5(4) . .
O4 N4 O5 118.9(3) . .
O3 N4 O5 119.6(3) . .
C15 O1 Zn1 114.3(2) . .
C15 O1 H1A 112(3) . .
Zn1 O1 H1A 123(3) . .
C22 O2 Zn1 118.3(2) . .
C22 O2 H2 106(3) . .
Zn1 O2 H2 124(3) . .
O6' C23' H23D 109.4 . .
O6' C23' H23E 109.6 . .
H23D C23' H23E 109.5 . .
O6' C23' H23F 109.5 . .
H23D C23' H23F 109.5 . .
H23E C23' H23F 109.5 . .

loop_
_geom_bond_atom_site_label_1
_geom_bond_atom_site_label_2
_geom_bond_distance
_geom_bond_site_symmetry_2
Zn1 N1 2.070(3) .
Zn1 N3 2.132(3) .
Zn1 O2 2.221(2) .
Zn1 O1 2.250(2) .
Zn1 Cl1 2.2613(9) .
Zn1 N2 2.402(3) .
C1 C2 1.354(5) .
C1 C6 1.430(4) .
C1 H1 0.9500 .
C2 C3 1.418(5) .
C2 H2A 0.9500 .
C3 C4 1.359(5) .
C3 H3 0.9500 .
C4 C5 1.429(5) .
C4 H4 0.9500 .
C5 C7 1.414(4) 3_777
C5 C6 1.440(4) .
C6 C7 1.405(4) .
C7 C5 1.414(4) 3_777
C7 C8 1.527(4) .
C8 N2 1.507(4) .
C8 H8A 0.9900 .
C8 H8B 0.9900 .
C9 N2 1.478(4) .
C9 C10 1.506(4) .
C9 H9A 0.9900 .
C9 H9B 0.9900 .
C10 N1 1.344(4) .
C10 C11 1.383(4) .
C11 C12 1.390(5) .
C11 H11 0.9500 .
C12 C13 1.380(5) .
C12 H12 0.9500 .
C13 C14 1.388(5) .
C13 H13 0.9500 .
C14 N1 1.349(4) .
C14 C15 1.501(5) .
C15 O1 1.422(4) .
C15 H15A 0.9900 .
C15 H15B 0.9900 .
C16 N2 1.468(4) .
C16 C17 1.504(4) .
C16 H16A 0.9900 .
C16 H16B 0.9900 .
C17 N3 1.341(4) .
C17 C18 1.381(5) .
C18 C19 1.383(5) .
C18 H18 0.9500 .
C19 C20 1.369(5) .
C19 H19 0.9500 .
C20 C21 1.388(5) .
C20 H20 0.9500 .
C21 N3 1.339(4) .
C21 C22 1.499(5) .
C22 O2 1.415(4) .
C22 H22A 0.9900 .
C22 H22B 0.9900 .
N4 O4 1.234(4) .
N4 O3 1.238(4) .
N4 O5 1.274(4) .
O1 H1A 0.822(10) .
O2 H2 0.824(10) .
C23 O6 1.459(7) .
C23 H23A 0.9801 .
C23 H23B 0.9801 .
C23 H23C 0.9801 .
O6 H6 0.8400 .
C23' O6' 1.453(10) .
C23' H23D 0.9800 .
C23' H23E 0.9800 .
C23' H23F 0.9800 .
O6' H6' 0.8480 .

loop_
_geom_torsion_atom_site_label_1
_geom_torsion_atom_site_label_2
_geom_torsion_atom_site_label_3
_geom_torsion_atom_site_label_4
_geom_torsion
_geom_torsion_site_symmetry_1
_geom_torsion_site_symmetry_4
C6 C1 C2 C3 -0.9(5) . .
C1 C2 C3 C4 2.4(5) . .
C2 C3 C4 C5 -1.6(5) . .
C3 C4 C5 C7 179.5(3) . 3_777
C3 C4 C5 C6 -0.6(5) . .
C2 C1 C6 C7 177.6(3) . .
C2 C1 C6 C5 -1.3(5) . .
C7 C5 C6 C7 2.9(5) 3_777 .
C4 C5 C6 C7 -177.0(3) . .
C7 C5 C6 C1 -178.1(3) 3_777 .
C4 C5 C6 C1 2.0(4) . .
C1 C6 C7 C5 178.1(3) . 3_777
C5 C6 C7 C5 -2.9(5) . 3_777
C1 C6 C7 C8 -3.0(4) . .
C5 C6 C7 C8 175.9(3) . .
C6 C7 C8 N2 -86.8(3) . .
C5 C7 C8 N2 92.1(3) 3_777 .
N2 C9 C10 N1 38.7(3) . .
N2 C9 C10 C11 -138.6(3) . .
N1 C10 C11 C12 -4.0(5) . .
C9 C10 C11 C12 173.1(3) . .
C10 C11 C12 C13 0.9(5) . .
C11 C12 C13 C14 2.2(5) . .
C12 C13 C14 N1 -2.5(5) . .
C12 C13 C14 C15 177.7(3) . .
N1 C14 C15 O1 -20.9(4) . .
C13 C14 C15 O1 158.8(3) . .
N2 C16 C17 N3 27.3(4) . .
N2 C16 C17 C18 -156.4(3) . .
N3 C17 C18 C19 3.6(5) . .
C16 C17 C18 C19 -172.6(3) . .
C17 C18 C19 C20 -1.8(5) . .
C18 C19 C20 C21 -1.2(5) . .
C19 C20 C21 N3 2.6(5) . .
C19 C20 C21 C22 -178.7(3) . .
N3 C21 C22 O2 -4.8(4) . .
C20 C21 C22 O2 176.4(3) . .
C11 C10 N1 C14 3.8(4) . .
C9 C10 N1 C14 -173.5(3) . .
C11 C10 N1 Zn1 174.8(2) . .
C9 C10 N1 Zn1 -2.5(3) . .
C13 C14 N1 C10 -0.5(4) . .
C15 C14 N1 C10 179.3(3) . .
C13 C14 N1 Zn1 -171.3(2) . .
C15 C14 N1 Zn1 8.5(4) . .
N3 Zn1 N1 C10 44.8(2) . .
O2 Zn1 N1 C10 119.8(2) . .
O1 Zn1 N1 C10 -167.4(2) . .
Cl1 Zn1 N1 C10 -94.9(2) . .
N2 Zn1 N1 C10 -19.5(2) . .
N3 Zn1 N1 C14 -144.4(2) . .
O2 Zn1 N1 C14 -69.4(2) . .
O1 Zn1 N1 C14 3.5(2) . .
Cl1 Zn1 N1 C14 75.9(2) . .
N2 Zn1 N1 C14 151.4(2) . .
C17 C16 N2 C9 68.5(3) . .
C17 C16 N2 C8 -165.8(3) . .
C17 C16 N2 Zn1 -38.1(3) . .
C10 C9 N2 C16 -156.8(2) . .
C10 C9 N2 C8 81.2(3) . .
C10 C9 N2 Zn1 -47.7(2) . .
C7 C8 N2 C16 -159.8(3) . .
C7 C8 N2 C9 -35.7(4) . .
C7 C8 N2 Zn1 82.3(3) . .
N1 Zn1 N2 C16 151.1(2) . .
N3 Zn1 N2 C16 29.87(18) . .
O2 Zn1 N2 C16 64.2(2) . .
O1 Zn1 N2 C16 -161.89(17) . .
Cl1 Zn1 N2 C16 -65.96(18) . .
N1 Zn1 N2 C9 36.04(17) . .
N3 Zn1 N2 C9 -85.19(17) . .
O2 Zn1 N2 C9 -50.9(2) . .
O1 Zn1 N2 C9 83.0(2) . .
Cl1 Zn1 N2 C9 178.98(16) . .
N1 Zn1 N2 C8 -89.1(2) . .
N3 Zn1 N2 C8 149.7(2) . .
O2 Zn1 N2 C8 -176.0(2) . .
O1 Zn1 N2 C8 -42.1(3) . .
Cl1 Zn1 N2 C8 53.9(2) . .
C20 C21 N3 C17 -0.8(5) . .
C22 C21 N3 C17 -179.6(3) . .
C20 C21 N3 Zn1 170.2(2) . .
C22 C21 N3 Zn1 -8.6(4) . .
C18 C17 N3 C21 -2.3(5) . .
C16 C17 N3 C21 174.0(3) . .
C18 C17 N3 Zn1 -173.5(2) . .
C16 C17 N3 Zn1 2.9(4) . .
N1 Zn1 N3 C21 105.9(2) . .
O2 Zn1 N3 C21 12.6(2) . .
O1 Zn1 N3 C21 6.2(4) . .
Cl1 Zn1 N3 C21 -98.0(2) . .
N2 Zn1 N3 C21 170.2(3) . .
N1 Zn1 N3 C17 -83.0(2) . .
O2 Zn1 N3 C17 -176.3(3) . .
O1 Zn1 N3 C17 177.3(2) . .
Cl1 Zn1 N3 C17 73.1(2) . .
N2 Zn1 N3 C17 -18.7(2) . .
C14 C15 O1 Zn1 23.2(3) . .
N1 Zn1 O1 C15 -15.4(2) . .
N3 Zn1 O1 C15 95.4(3) . .
O2 Zn1 O1 C15 89.1(2) . .
Cl1 Zn1 O1 C15 -159.1(2) . .
N2 Zn1 O1 C15 -62.4(3) . .
C21 C22 O2 Zn1 15.5(4) . .
N1 Zn1 O2 C22 -127.6(2) . .
N3 Zn1 O2 C22 -15.4(2) . .
O1 Zn1 O2 C22 161.2(3) . .
Cl1 Zn1 O2 C22 74.8(2) . .
N2 Zn1 O2 C22 -50.0(3) . .
